data_7210981
loop_
_publ_author_name
'Cai, Li-Zhen'
'Wang, Ming-Sheng'
'Wang, Shuai-Hua'
'Li, Pei-Xin'
'Guo, Guo-Cong'
'Huang, Jin-Shun'

_publ_section_title
;
 Syntheses, structures, and magnetic properties of one-dimensional
 coordination polymers based on N-succinopyridine ligand
;
_journal_issue 38
_journal_name_full CrystEngComm
_journal_page_first 7670
_journal_paper_doi 10.1039/c3ce41050a
_journal_volume 15
_journal_year 2013
_chemical_formula_moiety 'C9 H8 Gd N O9, 2(Cl), 3(O)'
_chemical_formula_sum 'C9 H22 Cl2 Gd N O11'
_chemical_formula_weight 548.43
_chemical_name_systematic
;
?
;
_space_group_IT_number 14
_symmetry_cell_setting monoclinic
_symmetry_space_group_name_Hall '-P 2ybc'
_symmetry_space_group_name_H-M 'P 1 21/c 1'
_atom_sites_solution_hydrogens geom
_atom_sites_solution_primary direct
_atom_sites_solution_secondary difmap
_audit_creation_method SHELXL-97
_cell_angle_alpha 90.00
_cell_angle_beta 95.275(4)
_cell_angle_gamma 90.00
_cell_formula_units_Z 4
_cell_length_a 10.919(3)
_cell_length_b 9.670(2)
_cell_length_c 18.815(5)
_cell_measurement_reflns_used 5273
_cell_measurement_temperature 293(2)
_cell_measurement_theta_max 27.5437
_cell_measurement_theta_min 2.2505
_cell_volume 1978.2(9)
_computing_cell_refinement 'CrystalClear (Rigaku Corp., 2002)'
_computing_data_collection 'CrystalClear (Rigaku Corp., 2002)'
_computing_data_reduction 'CrystalClear (Rigaku Corp., 2002)'
_computing_publication_material 'Siemens SHELXTL^TM^ 5'
_computing_structure_refinement 'Siemens SHELXTL^TM^ 5'
_computing_structure_solution 'Siemens SHELXTL^TM^ 5'
_diffrn_ambient_temperature 293(2)
_diffrn_measured_fraction_theta_full 0.969
_diffrn_measured_fraction_theta_max 0.969
_diffrn_measurement_device_type 'Rigaku Mercury CCD'
_diffrn_measurement_method \w
_diffrn_radiation_monochromator graphite
_diffrn_radiation_source 'fine-focus sealed tube'
_diffrn_radiation_type MoK\a
_diffrn_radiation_wavelength 0.71073
_diffrn_reflns_av_R_equivalents 0.0196
_diffrn_reflns_av_sigmaI/netI 0.0600
_diffrn_reflns_limit_h_max 12
_diffrn_reflns_limit_h_min -12
_diffrn_reflns_limit_k_max 11
_diffrn_reflns_limit_k_min -11
_diffrn_reflns_limit_l_max 21
_diffrn_reflns_limit_l_min -22
_diffrn_reflns_number 11838
_diffrn_reflns_theta_full 25.00
_diffrn_reflns_theta_max 25.00
_diffrn_reflns_theta_min 3.08
_exptl_absorpt_coefficient_mu 3.670
_exptl_absorpt_correction_T_max 1.0000
_exptl_absorpt_correction_T_min 0.7343
_exptl_absorpt_correction_type multi-scan
_exptl_absorpt_process_details 'Sphere (Rigaku CrystalClear)'
_exptl_crystal_colour colorless
_exptl_crystal_density_diffrn 1.841
_exptl_crystal_density_method 'not measured'
_exptl_crystal_description prism
_exptl_crystal_F_000 1076
_exptl_crystal_size_max 0.3
_exptl_crystal_size_mid 0.22
_exptl_crystal_size_min 0.1
_refine_diff_density_max 1.069
_refine_diff_density_min -0.568
_refine_diff_density_rms 0.094
_refine_ls_extinction_method none
_refine_ls_goodness_of_fit_ref 1.005
_refine_ls_hydrogen_treatment mixed
_refine_ls_matrix_type full
_refine_ls_number_parameters 234
_refine_ls_number_reflns 3380
_refine_ls_number_restraints 54
_refine_ls_restrained_S_all 1.068
_refine_ls_R_factor_all 0.0338
_refine_ls_R_factor_gt 0.0284
_refine_ls_shift/su_max 0.001
_refine_ls_shift/su_mean 0.000
_refine_ls_structure_factor_coef Fsqd
_refine_ls_weighting_details 'calc w=1/[\s^2^(Fo^2^)+(0.0226P)^2^+0.7684P] where P=(Fo^2^+2Fc^2^)/3'
_refine_ls_weighting_scheme calc
_refine_ls_wR_factor_gt 0.0718
_refine_ls_wR_factor_ref 0.0738
_reflns_number_gt 2768
_reflns_number_total 3380
_reflns_threshold_expression >2sigma(I)
_cod_data_source_file c3ce41050a.txt
_cod_data_source_block 14a
_cod_depositor_comments
;
The following automatic conversions were performed:

'_exptl_absorpt_correction_type' value 'Multi-scan' changed to
'multi-scan' according to
/home/saulius/struct/CIF-dictionaries/cif_core.dic dictionary named
'cif_core.dic' version 2.4.2 from 2011-04-26.

Automatic conversion script
Id: cif_fix_values 1891 2012-01-12 08:04:46Z andrius 
;
_cod_original_sg_symbol_H-M P2(1)/c
_cod_database_code 7210981

loop_
_symmetry_equiv_pos_as_xyz
'x, y, z'
'-x, y+1/2, -z+1/2'
'-x, -y, -z'
'x, -y-1/2, z-1/2'

loop_
_atom_site_label
_atom_site_type_symbol
_atom_site_fract_x
_atom_site_fract_y
_atom_site_fract_z
_atom_site_U_iso_or_equiv
_atom_site_adp_type
_atom_site_occupancy
_atom_site_symmetry_multiplicity
_atom_site_calc_flag
_atom_site_refinement_flags
Gd1 Gd 0.13043(2) 0.72765(2) 0.667066(10) 0.02661(8) Uani 1 1 d .
Cl3 Cl -0.25448(14) 0.77934(13) 0.26901(8) 0.0553(4) Uani 1 1 d .
Cl2 Cl 0.26071(16) 0.42393(15) -0.01094(8) 0.0719(4) Uani 1 1 d U
O2 O 0.2597(3) 0.7052(3) 0.55920(15) 0.0409(8) Uani 1 1 d .
O6W O 0.1668(3) 1.1329(3) 0.02480(16) 0.0471(9) Uani 1 1 d .
O4 O 0.1280(3) 0.8813(3) 0.28683(14) 0.0397(8) Uani 1 1 d .
O5W O -0.0652(3) 0.6103(3) 0.67351(15) 0.0361(8) Uani 1 1 d .
O3 O 0.1032(3) 0.6575(3) 0.28151(14) 0.0385(8) Uani 1 1 d .
O4W O 0.1683(3) 0.4871(3) 0.65263(15) 0.0432(8) Uani 1 1 d .
O1 O 0.0593(3) 0.6887(4) 0.54167(15) 0.0451(9) Uani 1 1 d .
O3W O -0.0433(3) 0.8867(3) 0.64090(16) 0.0456(9) Uani 1 1 d .
N1 N 0.2965(3) 0.6395(5) 0.42125(17) 0.0406(10) Uani 1 1 d .
C1 C 0.1639(4) 0.6881(5) 0.5192(2) 0.0358(9) Uani 1 1 d U
C4 C 0.1120(4) 0.7688(5) 0.3168(2) 0.0318(11) Uani 1 1 d .
C2 C 0.1648(4) 0.6585(6) 0.4388(2) 0.0446(13) Uani 1 1 d .
H2A H 0.1202 0.5719 0.4280 0.053 Uiso 1 1 calc R
O2W O 0.3414(4) 0.7222(4) 0.7202(2) 0.0688(11) Uani 1 1 d U
O1W O 0.2223(4) 0.9496(4) 0.6435(2) 0.0619(10) Uani 1 1 d U
C3 C 0.1016(5) 0.7698(5) 0.3969(2) 0.0452(13) Uani 1 1 d .
H3A H 0.1334 0.8574 0.4157 0.054 Uiso 1 1 calc R
H3B H 0.0151 0.7662 0.4046 0.054 Uiso 1 1 calc R
C9 C 0.3311(5) 0.5096(6) 0.4098(3) 0.0565(12) Uani 1 1 d U
H9A H 0.2745 0.4380 0.4110 0.068 Uiso 1 1 calc R
C5 C 0.3755(6) 0.7415(6) 0.4203(3) 0.0587(17) Uani 1 1 d .
H5A H 0.3517 0.8318 0.4290 0.070 Uiso 1 1 calc R
C8 C 0.4489(6) 0.4816(7) 0.3963(3) 0.0733(14) Uani 1 1 d U
H8A H 0.4726 0.3909 0.3884 0.088 Uiso 1 1 calc R
C6 C 0.4956(7) 0.7121(9) 0.4061(4) 0.092(3) Uani 1 1 d .
H6A H 0.5532 0.7827 0.4046 0.110 Uiso 1 1 calc R
O8W O 0.4507(8) 0.4553(8) 0.7766(4) 0.0952(16) Uani 0.634(10) 1 d PU
O7W O 0.5012(8) 0.3995(8) -0.0849(4) 0.106(2) Uani 0.676(11) 1 d PU
C7 C 0.5272(7) 0.5794(8) 0.3945(3) 0.0806(14) Uani 1 1 d U
H7A H 0.6074 0.5590 0.3850 0.097 Uiso 1 1 calc R
O7WB O 0.4413(16) 0.3400(18) -0.1515(9) 0.106(2) Uani 0.32 1 d P
O8WB O 0.4854(13) 0.5651(15) 0.7754(7) 0.0952(16) Uani 0.37 1 d P

loop_
_atom_site_aniso_label
_atom_site_aniso_U_11
_atom_site_aniso_U_22
_atom_site_aniso_U_33
_atom_site_aniso_U_23
_atom_site_aniso_U_13
_atom_site_aniso_U_12
Gd1 0.03456(14) 0.03240(14) 0.01368(12) -0.00241(8) 0.00664(9) -0.00178(9)
Cl3 0.0666(10) 0.0409(7) 0.0620(9) 0.0058(6) 0.0248(7) -0.0025(6)
Cl2 0.0856(10) 0.0559(8) 0.0705(9) 0.0141(7) -0.0129(8) -0.0068(7)
O2 0.044(2) 0.058(2) 0.0207(16) -0.0034(14) 0.0048(14) -0.0034(16)
O6W 0.058(2) 0.0443(19) 0.0396(18) 0.0088(16) 0.0058(16) -0.0008(16)
O4 0.063(2) 0.0347(17) 0.0219(15) 0.0001(14) 0.0070(14) 0.0006(16)
O5W 0.0364(19) 0.0337(16) 0.0387(17) 0.0015(14) 0.0056(14) -0.0028(14)
O3 0.057(2) 0.0368(18) 0.0236(15) 0.0081(14) 0.0134(14) 0.0054(16)
O4W 0.056(2) 0.0431(19) 0.0316(17) -0.0013(14) 0.0117(15) 0.0141(16)
O1 0.039(2) 0.079(2) 0.0185(15) -0.0028(16) 0.0062(13) 0.0169(18)
O3W 0.059(2) 0.0381(18) 0.0392(18) -0.0053(15) 0.0004(16) 0.0137(16)
N1 0.028(2) 0.075(3) 0.0201(18) -0.0036(19) 0.0052(15) 0.009(2)
C1 0.0362(12) 0.0375(12) 0.0336(12) 0.0004(9) 0.0038(9) 0.0021(9)
C4 0.032(3) 0.045(3) 0.019(2) 0.001(2) 0.0049(18) 0.011(2)
C2 0.042(3) 0.066(3) 0.027(2) -0.004(2) 0.009(2) 0.010(3)
O2W 0.0606(18) 0.0833(18) 0.0622(18) 0.0002(14) 0.0042(14) -0.0103(15)
O1W 0.0661(18) 0.0586(16) 0.0631(16) -0.0025(14) 0.0168(14) -0.0128(14)
C3 0.048(3) 0.064(3) 0.024(2) 0.009(2) 0.010(2) 0.017(3)
C9 0.0562(14) 0.0572(14) 0.0564(15) -0.0002(9) 0.0059(9) 0.0001(9)
C5 0.058(4) 0.064(4) 0.053(4) -0.009(3) 0.002(3) -0.003(3)
C8 0.0735(16) 0.0733(16) 0.0732(16) -0.0015(10) 0.0074(10) 0.0023(10)
C6 0.064(5) 0.139(7) 0.071(5) 0.002(4) -0.002(4) -0.053(4)
O8W 0.0950(18) 0.0956(18) 0.0948(19) 0.0009(10) 0.0076(10) -0.0009(10)
O7W 0.105(3) 0.108(3) 0.105(3) 0.0047(18) 0.0084(18) -0.0001(18)
C7 0.0795(16) 0.0822(16) 0.0803(17) -0.0010(10) 0.0085(10) 0.0017(10)
O7WB 0.105(3) 0.108(3) 0.105(3) 0.0047(18) 0.0084(18) -0.0001(18)
O8WB 0.0950(18) 0.0956(18) 0.0948(19) 0.0009(10) 0.0076(10) -0.0009(10)

loop_
_atom_type_symbol
_atom_type_description
_atom_type_scat_dispersion_real
_atom_type_scat_dispersion_imag
_atom_type_scat_source
C C 0.0033 0.0016 'International Tables Vol C Tables 4.2.6.8 and 6.1.1.4'
H H 0.0000 0.0000 'International Tables Vol C Tables 4.2.6.8 and 6.1.1.4'
N N 0.0061 0.0033 'International Tables Vol C Tables 4.2.6.8 and 6.1.1.4'
O O 0.0106 0.0060 'International Tables Vol C Tables 4.2.6.8 and 6.1.1.4'
Cl Cl 0.1484 0.1585 'International Tables Vol C Tables 4.2.6.8 and 6.1.1.4'
Gd Gd -0.1653 3.9035 'International Tables Vol C Tables 4.2.6.8 and 6.1.1.4'

loop_
_geom_angle_atom_site_label_1
_geom_angle_atom_site_label_2
_geom_angle_atom_site_label_3
_geom_angle
_geom_angle_site_symmetry_1
_geom_angle_site_symmetry_3
O4W Gd1 O2W 81.83(13) . .
O4W Gd1 O1W 139.79(13) . .
O2W Gd1 O1W 72.65(13) . .
O4W Gd1 O5W 73.28(11) . .
O2W Gd1 O5W 140.75(12) . .
O1W Gd1 O5W 143.27(12) . .
O4W Gd1 O1 77.44(11) . .
O2W Gd1 O1 126.88(13) . .
O1W Gd1 O1 93.43(12) . .
O5W Gd1 O1 76.91(11) . .
O4W Gd1 O3W 136.65(11) . .
O2W Gd1 O3W 141.50(12) . .
O1W Gd1 O3W 74.59(13) . .
O5W Gd1 O3W 68.68(11) . .
O1 Gd1 O3W 74.45(10) . .
O4W Gd1 O3 125.15(10) . 4_576
O2W Gd1 O3 80.55(13) . 4_576
O1W Gd1 O3 81.16(11) . 4_576
O5W Gd1 O3 89.40(10) . 4_576
O1 Gd1 O3 149.25(11) . 4_576
O3W Gd1 O3 74.93(10) . 4_576
O4W Gd1 O4 72.93(10) . 4_576
O2W Gd1 O4 72.93(13) . 4_576
O1W Gd1 O4 125.35(11) . 4_576
O5W Gd1 O4 71.03(10) . 4_576
O1 Gd1 O4 141.21(11) . 4_576
O3W Gd1 O4 111.96(11) . 4_576
O3 Gd1 O4 52.26(10) 4_576 4_576
O4W Gd1 O2 73.47(11) . .
O2W Gd1 O2 75.86(13) . .
O1W Gd1 O2 70.51(12) . .
O5W Gd1 O2 123.05(10) . .
O1 Gd1 O2 51.49(10) . .
O3W Gd1 O2 111.26(10) . .
O3 Gd1 O2 147.35(10) 4_576 .
O4 Gd1 O2 136.62(10) 4_576 .
O4W Gd1 C4 98.84(12) . 4_576
O2W Gd1 C4 75.10(14) . 4_576
O1W Gd1 C4 103.80(12) . 4_576
O5W Gd1 C4 79.26(11) . 4_576
O1 Gd1 C4 155.94(13) . 4_576
O3W Gd1 C4 93.85(12) . 4_576
O3 Gd1 C4 26.33(11) 4_576 4_576
O4 Gd1 C4 25.93(11) 4_576 4_576
O2 Gd1 C4 150.74(12) . 4_576
O4W Gd1 C1 73.74(12) . .
O2W Gd1 C1 101.33(14) . .
O1W Gd1 C1 81.31(13) . .
O5W Gd1 C1 100.20(12) . .
O1 Gd1 C1 25.80(12) . .
O3W Gd1 C1 93.10(12) . .
O3 Gd1 C1 160.89(12) 4_576 .
O4 Gd1 C1 146.65(12) 4_576 .
O2 Gd1 C1 25.70(11) . .
C4 Gd1 C1 172.28(13) 4_576 .
C1 O2 Gd1 89.8(3) . .
C4 O4 Gd1 93.1(2) . 4_575
C4 O3 Gd1 93.8(3) . 4_575
C1 O1 Gd1 96.2(3) . .
C5 N1 C9 120.6(5) . .
C5 N1 C2 123.4(5) . .
C9 N1 C2 116.0(5) . .
O2 C1 O1 122.5(4) . .
O2 C1 C2 122.6(4) . .
O1 C1 C2 114.8(4) . .
O2 C1 Gd1 64.5(2) . .
O1 C1 Gd1 58.0(2) . .
C2 C1 Gd1 172.5(3) . .
O4 C4 O3 120.8(4) . .
O4 C4 C3 118.0(4) . .
O3 C4 C3 121.1(4) . .
O4 C4 Gd1 61.0(2) . 4_575
O3 C4 Gd1 59.9(2) . 4_575
C3 C4 Gd1 178.9(3) . 4_575
C3 C2 N1 112.3(4) . .
C3 C2 C1 110.2(4) . .
N1 C2 C1 109.2(4) . .
C3 C2 H2A 108.3 . .
N1 C2 H2A 108.3 . .
C1 C2 H2A 108.3 . .
C2 C3 C4 117.0(4) . .
C2 C3 H3A 108.1 . .
C4 C3 H3A 108.1 . .
C2 C3 H3B 108.1 . .
C4 C3 H3B 108.1 . .
H3A C3 H3B 107.3 . .
N1 C9 C8 120.3(6) . .
N1 C9 H9A 119.9 . .
C8 C9 H9A 119.9 . .
N1 C5 C6 118.8(6) . .
N1 C5 H5A 120.6 . .
C6 C5 H5A 120.6 . .
C7 C8 C9 120.2(7) . .
C7 C8 H8A 119.9 . .
C9 C8 H8A 119.9 . .
C7 C6 C5 119.0(6) . .
C7 C6 H6A 120.5 . .
C5 C6 H6A 120.5 . .
O8WB O8W O7WB 130.7(11) . 1_556
C8 C7 C6 121.2(8) . .
C8 C7 H7A 119.4 . .
C6 C7 H7A 119.4 . .
O7W O7WB O8W 110.7(11) . 1_554

loop_
_geom_bond_atom_site_label_1
_geom_bond_atom_site_label_2
_geom_bond_distance
_geom_bond_site_symmetry_2
Gd1 O4W 2.382(3) .
Gd1 O2W 2.426(4) .
Gd1 O1W 2.427(4) .
Gd1 O5W 2.432(3) .
Gd1 O1 2.444(3) .
Gd1 O3W 2.456(3) .
Gd1 O3 2.465(3) 4_576
Gd1 O4 2.490(3) 4_576
Gd1 O2 2.585(3) .
Gd1 C4 2.844(4) 4_576
Gd1 C1 2.865(5) .
O2 C1 1.242(5) .
O4 C4 1.245(5) .
O4 Gd1 2.490(3) 4_575
O3 C4 1.264(5) .
O3 Gd1 2.465(3) 4_575
O1 C1 1.254(6) .
N1 C5 1.312(7) .
N1 C9 1.335(7) .
N1 C2 1.516(6) .
C1 C2 1.540(6) .
C4 C3 1.521(6) .
C4 Gd1 2.844(4) 4_575
C2 C3 1.468(7) .
C2 H2A 0.9800 .
C3 H3A 0.9700 .
C3 H3B 0.9700 .
C9 C8 1.361(8) .
C9 H9A 0.9300 .
C5 C6 1.392(10) .
C5 H5A 0.9300 .
C8 C7 1.278(9) .
C8 H8A 0.9300 .
C6 C7 1.352(10) .
C6 H6A 0.9300 .
O8W O8WB 1.129(15) .
O8W O7WB 1.764(18) 1_556
O7W O7WB 1.476(17) .
C7 H7A 0.9300 .
O7WB O8W 1.764(18) 1_554
